data_2224412
loop_
_publ_author_name
'Gurbanov, Atash V.'
'Nikitina, Eugeniya V.'
'Sorokina, Elena A.'
'Zubkov, Fedor I.'
'Khrustalev, Victor N.'

_publ_section_title
;Dimethyl
 11,13-dimethyl-16-[1,2-bis(methoxycarbonyl)ethenyl]-12-oxo-16,17-dioxa-18-azahexacyclo[7.5.1.1^1,4^.1^6,9^.1^10,14^.0^5,15^]octadeca-2,7-diene-2,3-dicarboxylate
;
_journal_coeditor_code RK2182
_journal_issue 12
_journal_name_full 'Acta Crystallographica Section E'
_journal_page_first o3243
_journal_page_last o3244
_journal_paper_doi 10.1107/S1600536809050600
_journal_volume 65
_journal_year 2009
_chemical_formula_iupac 'C27 H29 N O11'
_chemical_formula_moiety 'C27 H29 N O11'
_chemical_formula_sum 'C27 H29 N O11'
_chemical_formula_weight 543.51
_chemical_name_systematic
;
Dimethyl
11,13-dimethyl-16-[1,2-bis(methoxycarbonyl)ethenyl]-12-oxo-16,17-dioxa-18-
azahexacyclo[7.5.1.1^1,4^.1^6,9^.1^10,14^.0^5,15^]octadeca-
2,7-diene-2,3-dicarboxylate
;
_space_group_IT_number 14
_symmetry_cell_setting monoclinic
_symmetry_space_group_name_Hall '-P 2yn'
_symmetry_space_group_name_H-M 'P 1 21/n 1'
_atom_sites_solution_hydrogens geom
_atom_sites_solution_primary direct
_atom_sites_solution_secondary difmap
_audit_creation_method SHELXL97
_cell_angle_alpha 90.00
_cell_angle_beta 95.0190(10)
_cell_angle_gamma 90.00
_cell_formula_units_Z 4
_cell_length_a 16.1430(7)
_cell_length_b 9.1365(4)
_cell_length_c 16.9658(7)
_cell_measurement_reflns_used 5735
_cell_measurement_temperature 120(2)
_cell_measurement_theta_max 29.21
_cell_measurement_theta_min 2.41
_cell_volume 2492.70(18)
_computing_cell_refinement '<i>SAINT-Plus</i> (Bruker, 1998)'
_computing_data_collection '<i>SMART</i> (Bruker, 1998)'
_computing_data_reduction '<i>SAINT-Plus</i> (Bruker, 1998)'
_computing_molecular_graphics '<i>SHELXTL</i> (Sheldrick, 2008)'
_computing_publication_material '<i>SHELXTL</i> (Sheldrick, 2008)'
_computing_structure_refinement '<i>SHELXTL</i> (Sheldrick, 2008)'
_computing_structure_solution '<i>SHELXTL</i> (Sheldrick, 2008)'
_diffrn_ambient_temperature 120(2)
_diffrn_measured_fraction_theta_full 0.986
_diffrn_measured_fraction_theta_max 0.986
_diffrn_measurement_device_type 'Bruker SMART 1K CCD'
_diffrn_measurement_method '\f and \w-scans'
_diffrn_radiation_monochromator graphite
_diffrn_radiation_source 'fine--focus sealed tube'
_diffrn_radiation_type MoK\a
_diffrn_radiation_wavelength 0.71073
_diffrn_reflns_av_R_equivalents 0.0405
_diffrn_reflns_av_sigmaI/netI 0.0421
_diffrn_reflns_limit_h_max 22
_diffrn_reflns_limit_h_min -22
_diffrn_reflns_limit_k_max 12
_diffrn_reflns_limit_k_min -12
_diffrn_reflns_limit_l_max 23
_diffrn_reflns_limit_l_min -23
_diffrn_reflns_number 27638
_diffrn_reflns_theta_full 30.03
_diffrn_reflns_theta_max 30.03
_diffrn_reflns_theta_min 1.67
_exptl_absorpt_coefficient_mu 0.113
_exptl_absorpt_correction_T_max 0.975
_exptl_absorpt_correction_T_min 0.966
_exptl_absorpt_correction_type multi-scan
_exptl_absorpt_process_details '(SADABS; Sheldrick, 1998)'
_exptl_crystal_colour colourless
_exptl_crystal_density_diffrn 1.448
_exptl_crystal_density_method 'not measured'
_exptl_crystal_description prism
_exptl_crystal_F_000 1144
_exptl_crystal_size_max 0.30
_exptl_crystal_size_mid 0.25
_exptl_crystal_size_min 0.20
_refine_diff_density_max 0.483
_refine_diff_density_min -0.272
_refine_ls_extinction_method none
_refine_ls_goodness_of_fit_ref 1.003
_refine_ls_hydrogen_treatment constr
_refine_ls_matrix_type full
_refine_ls_number_parameters 358
_refine_ls_number_reflns 7186
_refine_ls_number_restraints 0
_refine_ls_restrained_S_all 1.003
_refine_ls_R_factor_all 0.0747
_refine_ls_R_factor_gt 0.0539
_refine_ls_shift/su_max 0.000
_refine_ls_shift/su_mean 0.000
_refine_ls_structure_factor_coef Fsqd
_refine_ls_weighting_details 'calc w=1/[\s^2^(Fo^2^)+(0.0800P)^2^+1.3000P] where P=(Fo^2^+2Fc^2^)/3'
_refine_ls_weighting_scheme calc
_refine_ls_wR_factor_gt 0.1334
_refine_ls_wR_factor_ref 0.1505
_reflns_number_gt 5342
_reflns_number_total 7186
_reflns_threshold_expression I>2\s(I)
_cod_data_source_file rk2182.cif
_cod_data_source_block I
_cod_depositor_comments
;
The following automatic conversions were performed:
'_symmetry_cell_setting' value 'Monoclinic' changed to 'monoclinic'
according to '/home/saulius/struct/CIF-dictionaries/cif_core.dic'
dictionary named 'cif_core.dic' version 2.4.1 from 2010-06-29.

Automatic conversion script
Id: cif_fix_enum 1527 2010-12-29 10:47:43Z saulius 

The following automatic conversions were performed:

'_symmetry_cell_setting' value 'Monoclinic' changed to 'monoclinic'
according to /home/saulius/struct/CIF-dictionaries/cif_core.dic
dictionary named 'cif_core.dic' version 2.4.1 from 2010-06-29.

Automatic conversion script
Id: cif_fix_values 1715 2011-07-08 13:25:40Z adriana 
;
_cod_original_sg_symbol_H-M 'P 21/n'
_cod_database_code 2224412
_cod_database_fobs_code 2224412

loop_
_symmetry_equiv_pos_as_xyz
'x, y, z'
'-x+1/2, y+1/2, -z+1/2'
'-x, -y, -z'
'x-1/2, -y-1/2, z-1/2'

loop_
_atom_site_type_symbol
_atom_site_label
_atom_site_fract_x
_atom_site_fract_y
_atom_site_fract_z
_atom_site_U_iso_or_equiv
_atom_site_adp_type
_atom_site_calc_flag
_atom_site_refinement_flags
_atom_site_occupancy
_atom_site_disorder_assembly
_atom_site_disorder_group
O O1 0.66037(7) 0.73825(11) 0.16225(6) 0.0195(2) Uani d . 1 . .
O O2 0.82627(7) 0.72867(12) 0.19163(6) 0.0202(2) Uani d . 1 . .
O O3 0.74127(8) 0.44442(13) 0.07291(7) 0.0293(3) Uani d . 1 . .
O O4 0.48781(7) 1.10219(14) 0.06739(7) 0.0268(3) Uani d . 1 . .
O O5 0.62045(7) 1.14017(12) 0.04217(7) 0.0240(2) Uani d . 1 . .
O O6 0.52775(8) 0.94821(14) 0.32897(7) 0.0287(3) Uani d . 1 . .
O O7 0.49113(7) 1.11141(13) 0.23301(7) 0.0241(2) Uani d . 1 . .
O O8 0.77295(8) 1.22882(15) -0.15191(8) 0.0336(3) Uani d . 1 . .
O O9 0.64719(8) 1.16118(14) -0.20844(7) 0.0307(3) Uani d . 1 . .
O O10 0.90731(7) 1.01714(13) -0.09026(7) 0.0266(3) Uani d . 1 . .
O O11 0.85640(7) 1.14089(12) 0.01008(7) 0.0243(2) Uani d . 1 . .
N N1 0.76190(8) 0.86475(14) 0.00228(7) 0.0180(2) Uani d . 1 . .
C C1 0.67163(9) 0.86143(16) 0.11122(8) 0.0175(3) Uani d . 1 . .
C C2 0.59850(9) 0.95863(16) 0.13139(9) 0.0188(3) Uani d . 1 . .
C C3 0.58971(9) 0.93231(17) 0.20836(9) 0.0198(3) Uani d . 1 . .
C C4 0.65717(9) 0.82082(17) 0.23434(9) 0.0199(3) Uani d . 1 . .
H H4A 0.6466 0.7617 0.2820 0.024 Uiso calc R 1 . .
C C5 0.74072(9) 0.90776(17) 0.24083(9) 0.0191(3) Uani d . 1 . .
H H5A 0.7386 0.9993 0.2729 0.023 Uiso calc R 1 . .
C C6 0.82038(10) 0.81583(17) 0.26217(9) 0.0214(3) Uani d . 1 . .
H H6A 0.8208 0.7589 0.3125 0.026 Uiso calc R 1 . .
C C7 0.89349(10) 0.91955(18) 0.25724(10) 0.0243(3) Uani d . 1 . .
H H7A 0.9270 0.9616 0.3002 0.029 Uiso calc R 1 . .
C C8 0.90099(9) 0.93947(17) 0.18049(9) 0.0220(3) Uani d . 1 . .
H H8A 0.9416 0.9965 0.1571 0.026 Uiso calc R 1 . .
C C9 0.83021(9) 0.85078(16) 0.13799(9) 0.0181(3) Uani d . 1 . .
C C10 0.83343(9) 0.80270(17) 0.05110(8) 0.0186(3) Uani d . 1 . .
H H10A 0.8856 0.8423 0.0315 0.022 Uiso calc R 1 . .
C C11 0.83281(10) 0.63446(17) 0.03981(9) 0.0222(3) Uani d . 1 . .
H H11A 0.8722 0.5907 0.0821 0.027 Uiso calc R 1 . .
C C12 0.74763(10) 0.56647(17) 0.04577(9) 0.0228(3) Uani d . 1 . .
C C13 0.67115(10) 0.65018(16) 0.01109(9) 0.0204(3) Uani d . 1 . .
H H13A 0.6218 0.6154 0.0376 0.024 Uiso calc R 1 . .
C C14 0.68070(9) 0.81581(16) 0.02491(8) 0.0175(3) Uani d . 1 . .
H H14A 0.6365 0.8668 -0.0098 0.021 Uiso calc R 1 . .
C C15 0.75006(9) 0.93764(16) 0.15166(8) 0.0172(3) Uani d . 1 . .
H H15A 0.7536 1.0440 0.1386 0.021 Uiso calc R 1 . .
C C16 0.56052(9) 1.07353(17) 0.07847(9) 0.0196(3) Uani d . 1 . .
C C17 0.59264(12) 1.25239(19) -0.01392(11) 0.0313(4) Uani d . 1 . .
H H17A 0.6409 1.2969 -0.0358 0.047 Uiso calc R 1 . .
H H17B 0.5621 1.3276 0.0128 0.047 Uiso calc R 1 . .
H H17C 0.5561 1.2088 -0.0568 0.047 Uiso calc R 1 . .
C C18 0.53357(9) 0.99724(17) 0.26329(9) 0.0211(3) Uani d . 1 . .
C C19 0.43121(11) 1.1740(2) 0.28212(10) 0.0302(4) Uani d . 1 . .
H H19A 0.4012 1.2536 0.2534 0.045 Uiso calc R 1 . .
H H19B 0.4603 1.2125 0.3309 0.045 Uiso calc R 1 . .
H H19C 0.3917 1.0983 0.2953 0.045 Uiso calc R 1 . .
C C20 0.86328(11) 0.5938(2) -0.04121(10) 0.0277(3) Uani d . 1 . .
H H20A 0.8500 0.4911 -0.0532 0.042 Uiso calc R 1 . .
H H20B 0.9236 0.6081 -0.0394 0.042 Uiso calc R 1 . .
H H20C 0.8356 0.6564 -0.0824 0.042 Uiso calc R 1 . .
C C21 0.65541(11) 0.62021(18) -0.07856(9) 0.0259(3) Uani d . 1 . .
H H21A 0.6602 0.5150 -0.0884 0.039 Uiso calc R 1 . .
H H21B 0.6966 0.6731 -0.1068 0.039 Uiso calc R 1 . .
H H21C 0.5994 0.6535 -0.0974 0.039 Uiso calc R 1 . .
C C22 0.76839(9) 0.96972(16) -0.05400(8) 0.0184(3) Uani d . 1 . .
C C23 0.70725(10) 1.01164(18) -0.10936(9) 0.0225(3) Uani d . 1 . .
H H23A 0.6581 0.9544 -0.1172 0.027 Uiso calc R 1 . .
C C24 0.71528(10) 1.14222(18) -0.15703(9) 0.0233(3) Uani d . 1 . .
C C25 0.64617(13) 1.2919(2) -0.25582(11) 0.0353(4) Uani d . 1 . .
H H25A 0.5969 1.2913 -0.2940 0.053 Uiso calc R 1 . .
H H25B 0.6964 1.2954 -0.2843 0.053 Uiso calc R 1 . .
H H25C 0.6445 1.3779 -0.2215 0.053 Uiso calc R 1 . .
C C26 0.85240(9) 1.04562(17) -0.04942(9) 0.0202(3) Uani d . 1 . .
C C27 0.93291(11) 1.22305(19) 0.02193(11) 0.0289(4) Uani d . 1 . .
H H27A 0.9278 1.2971 0.0630 0.043 Uiso calc R 1 . .
H H27B 0.9441 1.2712 -0.0276 0.043 Uiso calc R 1 . .
H H27C 0.9788 1.1565 0.0385 0.043 Uiso calc R 1 . .

loop_
_atom_site_aniso_label
_atom_site_aniso_U_11
_atom_site_aniso_U_22
_atom_site_aniso_U_33
_atom_site_aniso_U_12
_atom_site_aniso_U_13
_atom_site_aniso_U_23
O1 0.0250(5) 0.0177(5) 0.0160(5) -0.0013(4) 0.0033(4) 0.0015(4)
O2 0.0250(5) 0.0192(5) 0.0161(5) 0.0026(4) 0.0007(4) 0.0018(4)
O3 0.0440(7) 0.0190(5) 0.0246(6) -0.0015(5) 0.0014(5) 0.0023(4)
O4 0.0211(5) 0.0352(6) 0.0237(6) 0.0041(5) -0.0015(4) -0.0004(5)
O5 0.0240(5) 0.0224(5) 0.0254(6) -0.0025(4) -0.0001(4) 0.0054(4)
O6 0.0299(6) 0.0364(7) 0.0205(5) 0.0039(5) 0.0063(4) 0.0049(5)
O7 0.0258(6) 0.0265(6) 0.0209(5) 0.0056(4) 0.0066(4) 0.0001(4)
O8 0.0315(7) 0.0329(7) 0.0358(7) -0.0082(5) -0.0001(5) 0.0111(5)
O9 0.0343(7) 0.0316(6) 0.0248(6) -0.0023(5) -0.0053(5) 0.0111(5)
O10 0.0233(5) 0.0306(6) 0.0267(6) -0.0011(5) 0.0066(4) -0.0008(5)
O11 0.0248(6) 0.0238(6) 0.0243(6) -0.0033(4) 0.0025(4) -0.0043(4)
N1 0.0177(6) 0.0195(6) 0.0167(6) 0.0010(4) 0.0016(4) 0.0028(5)
C1 0.0195(7) 0.0171(6) 0.0159(6) 0.0003(5) 0.0013(5) 0.0024(5)
C2 0.0171(6) 0.0195(7) 0.0199(7) -0.0014(5) 0.0019(5) 0.0002(5)
C3 0.0193(7) 0.0207(7) 0.0192(7) -0.0021(5) 0.0014(5) -0.0005(5)
C4 0.0240(7) 0.0201(7) 0.0158(6) 0.0004(5) 0.0032(5) 0.0012(5)
C5 0.0210(7) 0.0200(7) 0.0160(6) 0.0025(5) 0.0001(5) -0.0002(5)
C6 0.0243(7) 0.0222(7) 0.0172(7) 0.0037(6) -0.0011(5) 0.0002(6)
C7 0.0228(7) 0.0266(8) 0.0226(7) 0.0035(6) -0.0039(6) -0.0035(6)
C8 0.0186(7) 0.0219(7) 0.0249(7) 0.0001(5) -0.0016(5) -0.0019(6)
C9 0.0191(6) 0.0177(6) 0.0173(6) 0.0016(5) -0.0001(5) 0.0004(5)
C10 0.0184(6) 0.0200(7) 0.0174(7) 0.0021(5) 0.0012(5) 0.0000(5)
C11 0.0281(8) 0.0190(7) 0.0191(7) 0.0040(6) 0.0008(6) -0.0010(5)
C12 0.0330(8) 0.0207(7) 0.0147(6) 0.0011(6) 0.0026(6) -0.0031(5)
C13 0.0247(7) 0.0191(7) 0.0173(7) -0.0035(5) 0.0021(5) -0.0007(5)
C14 0.0181(6) 0.0183(6) 0.0161(6) -0.0005(5) 0.0019(5) 0.0010(5)
C15 0.0187(6) 0.0166(6) 0.0165(6) 0.0009(5) 0.0019(5) 0.0008(5)
C16 0.0225(7) 0.0195(7) 0.0168(6) -0.0002(5) 0.0009(5) -0.0023(5)
C17 0.0414(10) 0.0237(8) 0.0278(8) -0.0015(7) -0.0029(7) 0.0080(7)
C18 0.0184(7) 0.0243(7) 0.0206(7) -0.0021(5) 0.0020(5) -0.0013(6)
C19 0.0304(8) 0.0358(9) 0.0256(8) 0.0077(7) 0.0098(7) -0.0033(7)
C20 0.0303(8) 0.0291(8) 0.0240(8) 0.0062(7) 0.0042(6) -0.0037(6)
C21 0.0344(9) 0.0232(8) 0.0196(7) -0.0029(6) -0.0011(6) -0.0027(6)
C22 0.0208(7) 0.0180(7) 0.0166(6) 0.0000(5) 0.0035(5) 0.0001(5)
C23 0.0248(7) 0.0232(7) 0.0191(7) -0.0036(6) 0.0002(6) 0.0037(6)
C24 0.0268(8) 0.0244(8) 0.0186(7) 0.0007(6) 0.0023(6) 0.0033(6)
C25 0.0502(11) 0.0295(9) 0.0253(8) 0.0029(8) -0.0018(8) 0.0103(7)
C26 0.0214(7) 0.0194(7) 0.0196(7) -0.0004(5) 0.0012(5) 0.0030(5)
C27 0.0289(8) 0.0254(8) 0.0312(9) -0.0075(6) -0.0030(7) -0.0015(7)

loop_
_atom_type_symbol
_atom_type_description
_atom_type_scat_dispersion_real
_atom_type_scat_dispersion_imag
_atom_type_scat_source
C C 0.0033 0.0016 'International Tables Vol C Tables 4.2.6.8 and 6.1.1.4'
H H 0.0000 0.0000 'International Tables Vol C Tables 4.2.6.8 and 6.1.1.4'
N N 0.0061 0.0033 'International Tables Vol C Tables 4.2.6.8 and 6.1.1.4'
O O 0.0106 0.0060 'International Tables Vol C Tables 4.2.6.8 and 6.1.1.4'

loop_
_geom_angle_atom_site_label_1
_geom_angle_atom_site_label_2
_geom_angle_atom_site_label_3
_geom_angle_site_symmetry_1
_geom_angle_site_symmetry_3
_geom_angle
_geom_angle_publ_flag
C1 O1 C4 . . 96.70(10) ?
C9 O2 C6 . . 96.06(11) ?
C16 O5 C17 . . 115.52(13) ?
C18 O7 C19 . . 115.85(13) ?
C24 O9 C25 . . 115.81(14) ?
C26 O11 C27 . . 115.46(13) ?
C22 N1 C14 . . 121.50(12) ?
C22 N1 C10 . . 124.01(12) ?
C14 N1 C10 . . 114.17(11) ?
O1 C1 C2 . . 100.22(11) ?
O1 C1 C14 . . 112.76(12) ?
C2 C1 C14 . . 120.36(12) ?
O1 C1 C15 . . 103.05(11) ?
C2 C1 C15 . . 104.77(11) ?
C14 C1 C15 . . 113.57(12) ?
C3 C2 C16 . . 129.93(14) ?
C3 C2 C1 . . 105.09(13) ?
C16 C2 C1 . . 124.03(12) ?
C2 C3 C18 . . 131.38(14) ?
C2 C3 C4 . . 105.41(13) ?
C18 C3 C4 . . 123.09(13) ?
O1 C4 C3 . . 100.46(11) ?
O1 C4 C5 . . 103.37(11) ?
C3 C4 C5 . . 105.71(12) ?
O1 C4 H4A . . 115.2 ?
C3 C4 H4A . . 115.2 ?
C5 C4 H4A . . 115.2 ?
C6 C5 C15 . . 99.94(11) ?
C6 C5 C4 . . 115.74(13) ?
C15 C5 C4 . . 100.20(11) ?
C6 C5 H5A . . 113.1 ?
C15 C5 H5A . . 113.1 ?
C4 C5 H5A . . 113.1 ?
O2 C6 C7 . . 100.94(12) ?
O2 C6 C5 . . 102.59(11) ?
C7 C6 C5 . . 106.32(13) ?
O2 C6 H6A . . 115.1 ?
C7 C6 H6A . . 115.1 ?
C5 C6 H6A . . 115.1 ?
C8 C7 C6 . . 106.04(14) ?
C8 C7 H7A . . 127.0 ?
C6 C7 H7A . . 127.0 ?
C7 C8 C9 . . 105.12(14) ?
C7 C8 H8A . . 127.4 ?
C9 C8 H8A . . 127.4 ?
O2 C9 C8 . . 100.63(11) ?
O2 C9 C10 . . 112.88(12) ?
C8 C9 C10 . . 121.00(13) ?
O2 C9 C15 . . 102.57(11) ?
C8 C9 C15 . . 104.88(12) ?
C10 C9 C15 . . 112.73(11) ?
N1 C10 C9 . . 109.69(12) ?
N1 C10 C11 . . 108.41(12) ?
C9 C10 C11 . . 113.59(12) ?
N1 C10 H10A . . 108.3 ?
C9 C10 H10A . . 108.3 ?
C11 C10 H10A . . 108.3 ?
C12 C11 C20 . . 108.73(13) ?
C12 C11 C10 . . 113.16(13) ?
C20 C11 C10 . . 110.46(13) ?
C12 C11 H11A . . 108.1 ?
C20 C11 H11A . . 108.1 ?
C10 C11 H11A . . 108.1 ?
O3 C12 C11 . . 120.50(15) ?
O3 C12 C13 . . 120.94(15) ?
C11 C12 C13 . . 118.40(13) ?
C12 C13 C14 . . 111.57(12) ?
C12 C13 C21 . . 110.41(13) ?
C14 C13 C21 . . 109.30(12) ?
C12 C13 H13A . . 108.5 ?
C14 C13 H13A . . 108.5 ?
C21 C13 H13A . . 108.5 ?
N1 C14 C13 . . 109.88(12) ?
N1 C14 C1 . . 109.11(11) ?
C13 C14 C1 . . 113.24(12) ?
N1 C14 H14A . . 108.2 ?
C13 C14 H14A . . 108.2 ?
C1 C14 H14A . . 108.2 ?
C1 C15 C9 . . 111.29(12) ?
C1 C15 C5 . . 101.90(11) ?
C9 C15 C5 . . 102.02(11) ?
C1 C15 H15A . . 113.5 ?
C9 C15 H15A . . 113.5 ?
C5 C15 H15A . . 113.5 ?
O4 C16 O5 . . 124.39(15) ?
O4 C16 C2 . . 126.66(14) ?
O5 C16 C2 . . 108.93(12) ?
O5 C17 H17A . . 109.5 ?
O5 C17 H17B . . 109.5 ?
H17A C17 H17B . . 109.5 ?
O5 C17 H17C . . 109.5 ?
H17A C17 H17C . . 109.5 ?
H17B C17 H17C . . 109.5 ?
O6 C18 O7 . . 124.59(15) ?
O6 C18 C3 . . 122.12(15) ?
O7 C18 C3 . . 113.29(13) ?
O7 C19 H19A . . 109.5 ?
O7 C19 H19B . . 109.5 ?
H19A C19 H19B . . 109.5 ?
O7 C19 H19C . . 109.5 ?
H19A C19 H19C . . 109.5 ?
H19B C19 H19C . . 109.5 ?
C11 C20 H20A . . 109.5 ?
C11 C20 H20B . . 109.5 ?
H20A C20 H20B . . 109.5 ?
C11 C20 H20C . . 109.5 ?
H20A C20 H20C . . 109.5 ?
H20B C20 H20C . . 109.5 ?
C13 C21 H21A . . 109.5 ?
C13 C21 H21B . . 109.5 ?
H21A C21 H21B . . 109.5 ?
C13 C21 H21C . . 109.5 ?
H21A C21 H21C . . 109.5 ?
H21B C21 H21C . . 109.5 ?
C23 C22 N1 . . 125.97(14) ?
C23 C22 C26 . . 119.91(13) ?
N1 C22 C26 . . 114.09(12) ?
C22 C23 C24 . . 121.47(14) ?
C22 C23 H23A . . 119.3 ?
C24 C23 H23A . . 119.3 ?
O8 C24 O9 . . 122.35(15) ?
O8 C24 C23 . . 126.71(15) ?
O9 C24 C23 . . 110.90(14) ?
O9 C25 H25A . . 109.5 ?
O9 C25 H25B . . 109.5 ?
H25A C25 H25B . . 109.5 ?
O9 C25 H25C . . 109.5 ?
H25A C25 H25C . . 109.5 ?
H25B C25 H25C . . 109.5 ?
O10 C26 O11 . . 126.20(14) ?
O10 C26 C22 . . 124.93(14) ?
O11 C26 C22 . . 108.74(12) ?
O11 C27 H27A . . 109.5 ?
O11 C27 H27B . . 109.5 ?
H27A C27 H27B . . 109.5 ?
O11 C27 H27C . . 109.5 ?
H27A C27 H27C . . 109.5 ?
H27B C27 H27C . . 109.5 ?

loop_
_geom_bond_atom_site_label_1
_geom_bond_atom_site_label_2
_geom_bond_site_symmetry_2
_geom_bond_distance
_geom_bond_publ_flag
O1 C1 . 1.4410(17) ?
O1 C4 . 1.4418(18) ?
O2 C9 . 1.4447(18) ?
O2 C6 . 1.4475(18) ?
O3 C12 . 1.214(2) ?
O4 C16 . 1.2013(19) ?
O5 C16 . 1.3379(19) ?
O5 C17 . 1.4435(19) ?
O6 C18 . 1.2123(19) ?
O7 C18 . 1.3265(19) ?
O7 C19 . 1.4485(19) ?
O8 C24 . 1.219(2) ?
O9 C24 . 1.353(2) ?
O9 C25 . 1.439(2) ?
O10 C26 . 1.2005(19) ?
O11 C26 . 1.3302(19) ?
O11 C27 . 1.4442(19) ?
N1 C22 . 1.3638(19) ?
N1 C14 . 1.4676(18) ?
N1 C10 . 1.4743(18) ?
C1 C2 . 1.540(2) ?
C1 C14 . 1.542(2) ?
C1 C15 . 1.551(2) ?
C2 C3 . 1.347(2) ?
C2 C16 . 1.479(2) ?
C3 C18 . 1.480(2) ?
C3 C4 . 1.528(2) ?
C4 C5 . 1.561(2) ?
C4 H4A . 1.0000 ?
C5 C6 . 1.552(2) ?
C5 C15 . 1.558(2) ?
C5 H5A . 1.0000 ?
C6 C7 . 1.522(2) ?
C6 H6A . 1.0000 ?
C7 C8 . 1.331(2) ?
C7 H7A . 0.9500 ?
C8 C9 . 1.529(2) ?
C8 H8A . 0.9500 ?
C9 C10 . 1.543(2) ?
C9 C15 . 1.552(2) ?
C10 C11 . 1.549(2) ?
C10 H10A . 1.0000 ?
C11 C12 . 1.520(2) ?
C11 C20 . 1.545(2) ?
C11 H11A . 1.0000 ?
C12 C13 . 1.526(2) ?
C13 C14 . 1.537(2) ?
C13 C21 . 1.544(2) ?
C13 H13A . 1.0000 ?
C14 H14A . 1.0000 ?
C15 H15A . 1.0000 ?
C17 H17A . 0.9800 ?
C17 H17B . 0.9800 ?
C17 H17C . 0.9800 ?
C19 H19A . 0.9800 ?
C19 H19B . 0.9800 ?
C19 H19C . 0.9800 ?
C20 H20A . 0.9800 ?
C20 H20B . 0.9800 ?
C20 H20C . 0.9800 ?
C21 H21A . 0.9800 ?
C21 H21B . 0.9800 ?
C21 H21C . 0.9800 ?
C22 C23 . 1.357(2) ?
C22 C26 . 1.519(2) ?
C23 C24 . 1.454(2) ?
C23 H23A . 0.9500 ?
C25 H25A . 0.9800 ?
C25 H25B . 0.9800 ?
C25 H25C . 0.9800 ?
C27 H27A . 0.9800 ?
C27 H27B . 0.9800 ?
C27 H27C . 0.9800 ?

loop_
_geom_hbond_atom_site_label_D
_geom_hbond_atom_site_label_H
_geom_hbond_atom_site_label_A
_geom_hbond_site_symmetry_A
_geom_hbond_distance_DH
_geom_hbond_distance_HA
_geom_hbond_distance_DA
_geom_hbond_angle_DHA
_geom_hbond_publ_flag
C19 H19C O8 4_586 0.98 2.70 3.011(2) 99 yes

loop_
_geom_torsion_atom_site_label_1
_geom_torsion_atom_site_label_2
_geom_torsion_atom_site_label_3
_geom_torsion_atom_site_label_4
_geom_torsion_site_symmetry_1
_geom_torsion_site_symmetry_2
_geom_torsion_site_symmetry_3
_geom_torsion_site_symmetry_4
_geom_torsion
_geom_torsion_publ_flag
C4 O1 C1 C2 . . . . -52.41(12) ?
C4 O1 C1 C14 . . . . 178.34(12) ?
C4 O1 C1 C15 . . . . 55.50(12) ?
O1 C1 C2 C3 . . . . 32.96(14) ?
C14 C1 C2 C3 . . . . 157.09(13) ?
C15 C1 C2 C3 . . . . -73.59(14) ?
O1 C1 C2 C16 . . . . -157.27(13) ?
C14 C1 C2 C16 . . . . -33.1(2) ?
C15 C1 C2 C16 . . . . 96.17(15) ?
C16 C2 C3 C18 . . . . 7.4(3) ?
C1 C2 C3 C18 . . . . 176.34(15) ?
C16 C2 C3 C4 . . . . -168.69(15) ?
C1 C2 C3 C4 . . . . 0.24(15) ?
C1 O1 C4 C3 . . . . 52.76(12) ?
C1 O1 C4 C5 . . . . -56.33(12) ?
C2 C3 C4 O1 . . . . -33.38(15) ?
C18 C3 C4 O1 . . . . 150.11(13) ?
C2 C3 C4 C5 . . . . 73.85(15) ?
C18 C3 C4 C5 . . . . -102.66(15) ?
O1 C4 C5 C6 . . . . -71.63(15) ?
C3 C4 C5 C6 . . . . -176.75(12) ?
O1 C4 C5 C15 . . . . 34.72(13) ?
C3 C4 C5 C15 . . . . -70.39(13) ?
C9 O2 C6 C7 . . . . -51.13(12) ?
C9 O2 C6 C5 . . . . 58.53(12) ?
C15 C5 C6 O2 . . . . -37.45(14) ?
C4 C5 C6 O2 . . . . 69.06(15) ?
C15 C5 C6 C7 . . . . 68.10(14) ?
C4 C5 C6 C7 . . . . 174.61(12) ?
O2 C6 C7 C8 . . . . 31.52(16) ?
C5 C6 C7 C8 . . . . -75.21(16) ?
C6 C7 C8 C9 . . . . 1.65(16) ?
C6 O2 C9 C8 . . . . 52.09(12) ?
C6 O2 C9 C10 . . . . -177.52(12) ?
C6 O2 C9 C15 . . . . -55.94(12) ?
C7 C8 C9 O2 . . . . -34.40(15) ?
C7 C8 C9 C10 . . . . -159.45(14) ?
C7 C8 C9 C15 . . . . 71.79(15) ?
C22 N1 C10 C9 . . . . 111.90(15) ?
C14 N1 C10 C9 . . . . -61.74(16) ?
C22 N1 C10 C11 . . . . -123.55(15) ?
C14 N1 C10 C11 . . . . 62.81(15) ?
O2 C9 C10 N1 . . . . 120.82(13) ?
C8 C9 C10 N1 . . . . -120.03(14) ?
C15 C9 C10 N1 . . . . 5.17(17) ?
O2 C9 C10 C11 . . . . -0.66(17) ?
C8 C9 C10 C11 . . . . 118.48(15) ?
C15 C9 C10 C11 . . . . -116.31(14) ?
N1 C10 C11 C12 . . . . -46.70(16) ?
C9 C10 C11 C12 . . . . 75.50(16) ?
N1 C10 C11 C20 . . . . 75.47(15) ?
C9 C10 C11 C20 . . . . -162.33(13) ?
C20 C11 C12 O3 . . . . 89.83(17) ?
C10 C11 C12 O3 . . . . -147.04(14) ?
C20 C11 C12 C13 . . . . -85.50(16) ?
C10 C11 C12 C13 . . . . 37.63(18) ?
O3 C12 C13 C14 . . . . 146.87(14) ?
C11 C12 C13 C14 . . . . -37.82(18) ?
O3 C12 C13 C21 . . . . -91.37(17) ?
C11 C12 C13 C21 . . . . 83.94(16) ?
C22 N1 C14 C13 . . . . 121.65(14) ?
C10 N1 C14 C13 . . . . -64.54(15) ?
C22 N1 C14 C1 . . . . -113.65(14) ?
C10 N1 C14 C1 . . . . 60.16(15) ?
C12 C13 C14 N1 . . . . 48.24(16) ?
C21 C13 C14 N1 . . . . -74.16(15) ?
C12 C13 C14 C1 . . . . -74.04(16) ?
C21 C13 C14 C1 . . . . 163.56(13) ?
O1 C1 C14 N1 . . . . -119.65(13) ?
C2 C1 C14 N1 . . . . 122.40(13) ?
C15 C1 C14 N1 . . . . -2.90(16) ?
O1 C1 C14 C13 . . . . 3.06(17) ?
C2 C1 C14 C13 . . . . -114.90(14) ?
C15 C1 C14 C13 . . . . 119.81(13) ?
O1 C1 C15 C9 . . . . 74.61(13) ?
C2 C1 C15 C9 . . . . 179.06(11) ?
C14 C1 C15 C9 . . . . -47.69(16) ?
O1 C1 C15 C5 . . . . -33.49(13) ?
C2 C1 C15 C5 . . . . 70.96(13) ?
C14 C1 C15 C5 . . . . -155.79(12) ?
O2 C9 C15 C1 . . . . -75.60(13) ?
C8 C9 C15 C1 . . . . 179.64(12) ?
C10 C9 C15 C1 . . . . 46.09(16) ?
O2 C9 C15 C5 . . . . 32.42(13) ?
C8 C9 C15 C5 . . . . -72.34(14) ?
C10 C9 C15 C5 . . . . 154.11(12) ?
C6 C5 C15 C1 . . . . 117.98(12) ?
C4 C5 C15 C1 . . . . -0.67(13) ?
C6 C5 C15 C9 . . . . 2.87(14) ?
C4 C5 C15 C9 . . . . -115.78(12) ?
C17 O5 C16 O4 . . . . -0.5(2) ?
C17 O5 C16 C2 . . . . 177.92(13) ?
C3 C2 C16 O4 . . . . -52.2(3) ?
C1 C2 C16 O4 . . . . 140.73(16) ?
C3 C2 C16 O5 . . . . 129.43(17) ?
C1 C2 C16 O5 . . . . -37.64(19) ?
C19 O7 C18 O6 . . . . -3.3(2) ?
C19 O7 C18 C3 . . . . 176.24(13) ?
C2 C3 C18 O6 . . . . 171.50(16) ?
C4 C3 C18 O6 . . . . -13.0(2) ?
C2 C3 C18 O7 . . . . -8.1(2) ?
C4 C3 C18 O7 . . . . 167.45(13) ?
C14 N1 C22 C23 . . . . -19.1(2) ?
C10 N1 C22 C23 . . . . 167.72(15) ?
C14 N1 C22 C26 . . . . 158.92(13) ?
C10 N1 C22 C26 . . . . -14.3(2) ?
N1 C22 C23 C24 . . . . 168.41(14) ?
C26 C22 C23 C24 . . . . -9.5(2) ?
C25 O9 C24 O8 . . . . -1.2(2) ?
C25 O9 C24 C23 . . . . 176.67(15) ?
C22 C23 C24 O8 . . . . -2.7(3) ?
C22 C23 C24 O9 . . . . 179.48(15) ?
C27 O11 C26 O10 . . . . 4.3(2) ?
C27 O11 C26 C22 . . . . -179.67(13) ?
C23 C22 C26 O10 . . . . -82.3(2) ?
N1 C22 C26 O10 . . . . 99.52(18) ?
C23 C22 C26 O11 . . . . 101.56(16) ?
N1 C22 C26 O11 . . . . -76.58(16) ?
